data_2100001
loop_
_publ_author_name
'Schmidt, Martin U.'
'Ermrich, Martin'
'Dinnebier, Robert E.'

_publ_section_title
;
 Determination of the structure of the violet pigment
 C~22~H~12~Cl~2~N~6~O~4~ from a non-indexed X-ray powder diagram
;
_journal_issue 1
_journal_name_full 'Acta Crystallographica Section B'
_journal_page_first 37
_journal_page_last 45
_journal_paper_doi 10.1107/S010876810402693X
_journal_volume 61
_journal_year 2005
_chemical_formula_moiety 'C22 H12 Cl2 N6 O4'
_chemical_formula_sum 'C22 H12 Cl2 N6 O4'
_chemical_formula_weight 495.3
_chemical_name_common Bis(N-methyl-imidazolono)triphendioxazine
_chemical_name_systematic
;
6,14-Dichlor-1,9-dimethyl-1,3,9,11-tetrahydro-diimidazo[4,5-b:4',5'-m]
triphendioxazin-2,10-dion
;
_space_group_IT_number 2
_symmetry_cell_setting triclinic
_symmetry_space_group_name_Hall '-P 1'
_symmetry_space_group_name_H-M 'P -1'
_atom_sites_solution_hydrogens 'lattice energy minimization'
_atom_sites_solution_primary 'lattice energy minimization'
_atom_sites_solution_secondary 'lattice energy minimization'
_cell_angle_alpha 106.9467000
_cell_angle_beta 92.9106000
_cell_angle_gamma 95.1180000
_cell_formula_units_Z 1
_cell_length_a 4.3346000
_cell_length_b 8.4193000
_cell_length_c 13.9057000
_cell_volume 481.934
_computing_structure_solution 'CRYSCA (Energy minimization, M.U. Schmidt and H. Kalkhof, 1999)'
_diffrn_ambient_temperature 293
_diffrn_measured_fraction_theta_full 1.000
_diffrn_measured_fraction_theta_max 1.000
_diffrn_measurement_device 'STOE Stadi-P, 0.7mm Capillary'
_diffrn_measurement_method Transmission
_diffrn_radiation_monochromator Ge-111
_diffrn_radiation_source X-ray
_diffrn_radiation_type Cu-Ka
_diffrn_radiation_wavelength 1.54059
_diffrn_reflns_theta_max 17
_diffrn_reflns_theta_min 1.5
_diffrn_standards_number 0
_exptl_crystal_colour dark_violet
_exptl_crystal_density_method 'not measured'
_exptl_crystal_description powder
_refine_ls_hydrogen_treatment calc
_cod_data_source_file av5015.cif
_cod_data_source_block calc
_cod_original_cell_volume 481.93000
_cod_database_code 2100001

loop_
_symmetry_equiv_pos_as_xyz
'x, y, z'
'-x, -y, -z'

loop_
_atom_site_label
_atom_site_fract_x
_atom_site_fract_y
_atom_site_fract_z
_atom_site_U_iso_or_equiv
_atom_site_adp_type
_atom_site_calc_flag
_atom_site_refinement_flags
_atom_site_occupancy
_atom_site_disorder_assembly
_atom_site_disorder_group
_atom_site_type_symbol
C1 0.06106000 -0.13993000 0.03139000 0.0 Uiso calc R 1 . . C
C3 0.22942000 0.02065000 0.08267000 0.0 Uiso calc R 1 . . C
C2 0.15438000 0.15873000 0.04628000 0.0 Uiso calc R 1 . . C
O1 0.30602000 0.31430000 0.09177000 0.0 Uiso calc R 1 . . O
C5 0.52628000 0.33430000 0.17113000 0.0 Uiso calc R 1 . . C
C4 0.58923000 0.19557000 0.20313000 0.0 Uiso calc R 1 . . C
N1 0.43699000 0.03676000 0.15764000 0.0 Uiso calc R 1 . . N
Cl1 0.13968000 -0.30841000 0.07105000 0.0 Uiso calc R 1 . . Cl
C6 0.67187000 0.49282000 0.21421000 0.0 Uiso calc R 1 . . C
C7 0.89375000 0.51295000 0.29416000 0.0 Uiso calc R 1 . . C
C8 0.96542000 0.37770000 0.32913000 0.0 Uiso calc R 1 . . C
C9 0.81254000 0.21988000 0.28333000 0.0 Uiso calc R 1 . . C
N10 1.19759000 0.44472000 0.40982000 0.0 Uiso calc R 1 . . N
C11 1.26246000 0.61657000 0.42248000 0.0 Uiso calc R 1 . . C
O11 1.45336000 0.71473000 0.48604000 0.0 Uiso calc R 1 . . O
N2 1.07457000 0.65643000 0.35111000 0.0 Uiso calc R 1 . . N
C16 1.07205000 0.82180000 0.33951000 0.0 Uiso calc R 1 . . C
H6 0.61942000 0.59240000 0.18858000 0.0 Uiso calc R 1 . . H
H9 0.86409000 0.11987000 0.30866000 0.0 Uiso calc R 1 . . H
H10 1.30181000 0.38234000 0.45200000 0.0 Uiso calc R 1 . . H
H161 1.08264000 0.90885000 0.41051000 0.0 Uiso calc R 1 . . H
H162 0.87597000 0.82358000 0.29368000 0.0 Uiso calc R 1 . . H
H163 1.26595000 0.84749000 0.30325000 0.0 Uiso calc R 1 . . H

loop_
_atom_type_symbol
_atom_type_description
_atom_type_scat_dispersion_real
_atom_type_scat_dispersion_imag
_atom_type_scat_source
C C 0.0033 0.0016 'International Tables Vol C Tables 4.2.6.8 and 6.1.1.4'
H H 0.0000 0.0000 'International Tables Vol C Tables 4.2.6.8 and 6.1.1.4'
Cl Cl ? ? 'International Tables Vol C Tables 4.2.6.8 and 6.1.1.4'
N N 0.0061 0.0033 'International Tables Vol C Tables 4.2.6.8 and 6.1.1.4'
O O 0.0106 0.0060 'International Tables Vol C Tables 4.2.6.8 and 6.1.1.4'
